data_1539583
loop_
_publ_author_name
'von Schnering, H.G.'
'Hoenle, W.'
'Meyer, T.'
'Hinze, U.'
'Schmettow, W.'
'Kliche, G.'
'Bauhofer, W.'

_publ_section_title
;
 Tetrarubidiumhexaphosphid und Tetracaesiumhexaphosphid: Darstellung,
 Struktur und Eigenschaften von Rb4 P6 und Cs4 P6
;
_journal_name_full 'Zeitschrift fuer Anorganische und Allgemeine Chemie'
_journal_page_first 261
_journal_page_last 279
_journal_volume 553
_journal_year 1987
_chemical_formula_sum 'Cs4 P6'
_space_group_IT_number 69
_symmetry_space_group_name_Hall '-F 2 2'
_symmetry_space_group_name_H-M 'F m m m'
_cell_angle_alpha 90
_cell_angle_beta 90
_cell_angle_gamma 90
_cell_formula_units_Z 4
_cell_length_a 9.972
_cell_length_b 14.999
_cell_length_c 9.438
_cell_volume 1411.642
_citation_journal_id_ASTM ZAACAB
_cod_data_source_file vonSchnering_ZAACAB_1987_1897.cif
_cod_data_source_block Cs4P6
_cod_database_code 1539583

loop_
_symmetry_equiv_pos_as_xyz
x,y,z
-x,-y,z
x,-y,-z
-x,y,-z
-x,-y,-z
x,y,-z
-x,y,z
x,-y,z
x,y+1/2,z+1/2
-x,-y+1/2,z+1/2
x,-y+1/2,-z+1/2
-x,y+1/2,-z+1/2
-x,-y+1/2,-z+1/2
x,y+1/2,-z+1/2
-x,y+1/2,z+1/2
x,-y+1/2,z+1/2
x+1/2,y,z+1/2
-x+1/2,-y,z+1/2
x+1/2,-y,-z+1/2
-x+1/2,y,-z+1/2
-x+1/2,-y,-z+1/2
x+1/2,y,-z+1/2
-x+1/2,y,z+1/2
x+1/2,-y,z+1/2
x+1/2,y+1/2,z
-x+1/2,-y+1/2,z
x+1/2,-y+1/2,-z
-x+1/2,y+1/2,-z
-x+1/2,-y+1/2,-z
x+1/2,y+1/2,-z
-x+1/2,y+1/2,z
x+1/2,-y+1/2,z

loop_
_atom_site_label
_atom_site_type_symbol
_atom_site_fract_x
_atom_site_fract_y
_atom_site_fract_z
_atom_site_occupancy
_atom_site_U_iso_or_equiv
Cs2 Cs+1 0.25 0.25 0.25 1 0.0
P2 P 0 0.0712 0.1958 1 0.0
P1 P 0 0.1435 0 1 0.0
Cs1 Cs+1 0.28773 0 0 1 0.0
